data_4346318
loop_
_publ_author_name
'Askari, Mohammad S.'
'Esguerra, Kenneth Virgel N.'
'Lumb, Jean-Philip'
'Ottenwaelder, Xavier'

_publ_section_title
;
 A Biomimetic Mechanism for the Copper-Catalyzed Aerobic Oxygenation of
 4-tert-Butylphenol.
;
_journal_issue 17
_journal_name_full 'Inorganic chemistry'
_journal_page_first 8665
_journal_page_last 8672
_journal_paper_doi 10.1021/acs.inorgchem.5b01297
_journal_volume 54
_journal_year 2015
_chemical_formula_moiety 'C20 H36 Cu N2 O2, F6 Sb, 0.5(C H2 Cl2)'
_chemical_formula_sum 'C20.5 H37 Cl Cu F6 N2 O2 Sb'
_chemical_formula_weight 678.26
_space_group_IT_number 14
_space_group_name_Hall '-P 2ybc'
_space_group_name_H-M_alt 'P 1 21/c 1'
_symmetry_cell_setting monoclinic
_symmetry_space_group_name_Hall '-P 2ybc'
_symmetry_space_group_name_H-M 'P 1 21/c 1'
_atom_sites_solution_hydrogens geom
_atom_sites_solution_primary direct
_atom_sites_solution_secondary difmap
_audit_creation_method SHELXL-97
_audit_update_record
;
2013-07-12 # Formatted by publCIF
;
_cell_angle_alpha 90.00
_cell_angle_beta 124.907(3)
_cell_angle_gamma 90.00
_cell_formula_units_Z 4
_cell_length_a 14.6057(7)
_cell_length_b 12.7363(5)
_cell_length_c 17.9897(9)
_cell_measurement_reflns_used 4496
_cell_measurement_temperature 110(2)
_cell_measurement_theta_max 64.10
_cell_measurement_theta_min 3.69
_cell_volume 2744.4(2)
_computing_cell_refinement 'Bruker SAINT'
_computing_data_collection 'Bruker APEX2'
_computing_data_reduction 'Bruker SAINT'
_computing_molecular_graphics 'Bruker SHELXTL'
_computing_publication_material 'Bruker SHELXTL'
_computing_structure_refinement 'SHELXL-97 (Sheldrick, 2008)'
_computing_structure_solution 'SHELXS-97 (Sheldrick, 2008)'
_diffrn_ambient_temperature 110(2)
_diffrn_measured_fraction_theta_full 0.996
_diffrn_measured_fraction_theta_max 0.996
_diffrn_measurement_device_type 'Bruker APEX-II CCD'
_diffrn_measurement_method '\f and \w scans'
_diffrn_radiation_monochromator graphite
_diffrn_radiation_source 'fine-focus sealed tube'
_diffrn_radiation_type CuK\a
_diffrn_radiation_wavelength 1.54178
_diffrn_reflns_av_R_equivalents 0.1044
_diffrn_reflns_av_sigmaI/netI 0.0598
_diffrn_reflns_limit_h_max 17
_diffrn_reflns_limit_h_min -17
_diffrn_reflns_limit_k_max 14
_diffrn_reflns_limit_k_min -14
_diffrn_reflns_limit_l_max 20
_diffrn_reflns_limit_l_min -21
_diffrn_reflns_number 36357
_diffrn_reflns_theta_full 65.07
_diffrn_reflns_theta_max 65.07
_diffrn_reflns_theta_min 3.69
_exptl_absorpt_coefficient_mu 10.205
_exptl_absorpt_correction_T_max 0.5352
_exptl_absorpt_correction_T_min 0.2347
_exptl_absorpt_correction_type multi-scan
_exptl_absorpt_process_details 'SADABS V2008/1 (Bruker AXS)'
_exptl_crystal_colour violet
_exptl_crystal_density_diffrn 1.642
_exptl_crystal_density_method 'not measured'
_exptl_crystal_description block
_exptl_crystal_F_000 1364
_exptl_crystal_size_max 0.20
_exptl_crystal_size_mid 0.13
_exptl_crystal_size_min 0.07
_refine_diff_density_max 1.157
_refine_diff_density_min -0.918
_refine_diff_density_rms 0.100
_refine_ls_extinction_method none
_refine_ls_goodness_of_fit_ref 1.019
_refine_ls_hydrogen_treatment constr
_refine_ls_matrix_type full
_refine_ls_number_parameters 316
_refine_ls_number_reflns 4656
_refine_ls_number_restraints 0
_refine_ls_restrained_S_all 1.019
_refine_ls_R_factor_all 0.0653
_refine_ls_R_factor_gt 0.0462
_refine_ls_shift/su_max 0.000
_refine_ls_shift/su_mean 0.000
_refine_ls_structure_factor_coef Fsqd
_refine_ls_weighting_details 'calc w=1/[\s^2^(Fo^2^)+(0.0599P)^2^+4.2148P] where P=(Fo^2^+2Fc^2^)/3'
_refine_ls_weighting_scheme calc
_refine_ls_wR_factor_gt 0.1136
_refine_ls_wR_factor_ref 0.1252
_reflns_number_gt 3604
_reflns_number_total 4656
_reflns_threshold_expression >2sigma(I)
_cod_data_source_file ic5b01297_si_001.cif
_cod_data_source_block cu_mo27_0m
_cod_original_sg_symbol_H-M P2(1)/c
_cod_original_formula_sum 'C20.50 H37 Cl Cu F6 N2 O2 Sb'
_cod_database_code 4346318

loop_
_symmetry_equiv_pos_as_xyz
'x, y, z'
'-x, y+1/2, -z+1/2'
'-x, -y, -z'
'x, -y-1/2, z-1/2'

loop_
_atom_site_label
_atom_site_type_symbol
_atom_site_fract_x
_atom_site_fract_y
_atom_site_fract_z
_atom_site_U_iso_or_equiv
_atom_site_adp_type
_atom_site_occupancy
_atom_site_symmetry_multiplicity
_atom_site_calc_flag
_atom_site_refinement_flags
Sb1 Sb 0.74005(3) 0.33903(3) 0.30906(3) 0.04186(15) Uani 1 1 d .
Cu1 Cu 0.36089(6) 0.25023(6) 0.25057(5) 0.0343(2) Uani 1 1 d .
Cl1 Cl 0.8804(3) -0.00797(19) 0.46292(15) 0.1033(8) Uani 1 1 d .
F1 F 0.7820(7) 0.3884(5) 0.4201(4) 0.144(3) Uani 1 1 d .
F2 F 0.7335(3) 0.2035(3) 0.3439(3) 0.0672(11) Uani 1 1 d .
F3 F 0.8833(4) 0.3188(4) 0.3458(5) 0.114(2) Uani 1 1 d .
F4 F 0.7374(3) 0.4785(3) 0.2727(3) 0.0647(10) Uani 1 1 d .
F5 F 0.5937(4) 0.3580(3) 0.2738(5) 0.109(2) Uani 1 1 d .
F6 F 0.6883(6) 0.2934(4) 0.1953(3) 0.124(2) Uani 1 1 d .
O1 O 0.3818(3) 0.3973(3) 0.2857(3) 0.0384(9) Uani 1 1 d .
O2 O 0.2128(3) 0.2714(3) 0.2260(3) 0.0387(9) Uani 1 1 d .
N1 N 0.5116(4) 0.1904(3) 0.3395(3) 0.0371(10) Uani 1 1 d .
H1N H 0.5576 0.2301 0.3424 0.045 Uiso 1 1 d R
N2 N 0.3409(4) 0.1455(3) 0.1600(3) 0.0367(10) Uani 1 1 d .
H2N H 0.2994 0.0940 0.1579 0.044 Uiso 1 1 d R
C1 C 0.2990(4) 0.4334(4) 0.2848(4) 0.0353(12) Uani 1 1 d .
C2 C 0.2968(5) 0.5324(4) 0.3189(4) 0.0436(14) Uani 1 1 d .
H2A H 0.3622 0.5745 0.3511 0.052 Uiso 1 1 calc R
C3 C 0.2002(5) 0.5669(4) 0.3053(4) 0.0415(13) Uani 1 1 d .
H3A H 0.1991 0.6345 0.3271 0.050 Uiso 1 1 calc R
C4 C 0.0990(4) 0.5046(4) 0.2587(4) 0.0366(12) Uani 1 1 d .
C5 C 0.1013(4) 0.4077(4) 0.2285(4) 0.0360(12) Uani 1 1 d .
H5A H 0.0353 0.3664 0.1967 0.043 Uiso 1 1 calc R
C6 C 0.2011(4) 0.3676(4) 0.2439(4) 0.0341(12) Uani 1 1 d .
C7 C -0.0036(5) 0.5531(5) 0.2493(4) 0.0414(13) Uani 1 1 d .
C8 C 0.0191(5) 0.5680(6) 0.3421(4) 0.0554(17) Uani 1 1 d .
H8A H 0.0343 0.4997 0.3721 0.083 Uiso 1 1 calc R
H8B H -0.0462 0.6000 0.3355 0.083 Uiso 1 1 calc R
H8C H 0.0840 0.6140 0.3788 0.083 Uiso 1 1 calc R
C9 C -0.0329(5) 0.6588(5) 0.1992(4) 0.0500(15) Uani 1 1 d .
H9A H 0.0304 0.7070 0.2335 0.075 Uiso 1 1 calc R
H9B H -0.0985 0.6890 0.1934 0.075 Uiso 1 1 calc R
H9C H -0.0494 0.6477 0.1387 0.075 Uiso 1 1 calc R
C10 C -0.1063(5) 0.4814(5) 0.1914(4) 0.0531(16) Uani 1 1 d .
H10A H -0.0923 0.4135 0.2218 0.080 Uiso 1 1 calc R
H10B H -0.1200 0.4705 0.1319 0.080 Uiso 1 1 calc R
H10C H -0.1718 0.5145 0.1836 0.080 Uiso 1 1 calc R
C11 C 0.4553(5) 0.1072(5) 0.1974(4) 0.0393(13) Uani 1 1 d .
H11A H 0.4963 0.1594 0.1862 0.047 Uiso 1 1 calc R
H11B H 0.4519 0.0405 0.1675 0.047 Uiso 1 1 calc R
C12 C 0.5145(4) 0.0901(4) 0.2976(4) 0.0388(13) Uani 1 1 d .
H12A H 0.4772 0.0335 0.3087 0.047 Uiso 1 1 calc R
H12B H 0.5928 0.0689 0.3248 0.047 Uiso 1 1 calc R
C13 C 0.5463(5) 0.1812(5) 0.4366(4) 0.0434(14) Uani 1 1 d .
C14 C 0.4500(5) 0.1342(5) 0.4356(4) 0.0532(16) Uani 1 1 d .
H14A H 0.3856 0.1815 0.4033 0.080 Uiso 1 1 calc R
H14B H 0.4726 0.1247 0.4980 0.080 Uiso 1 1 calc R
H14C H 0.4298 0.0660 0.4048 0.080 Uiso 1 1 calc R
C15 C 0.5717(6) 0.2917(5) 0.4756(4) 0.0575(17) Uani 1 1 d .
H15A H 0.5049 0.3355 0.4394 0.086 Uiso 1 1 calc R
H15B H 0.6324 0.3217 0.4741 0.086 Uiso 1 1 calc R
H15C H 0.5941 0.2892 0.5383 0.086 Uiso 1 1 calc R
C16 C 0.6518(5) 0.1130(5) 0.4927(4) 0.0532(16) Uani 1 1 d .
H16A H 0.6338 0.0402 0.4714 0.080 Uiso 1 1 calc R
H16B H 0.6792 0.1158 0.5568 0.080 Uiso 1 1 calc R
H16C H 0.7096 0.1395 0.4859 0.080 Uiso 1 1 calc R
C17 C 0.2757(5) 0.1830(5) 0.0623(4) 0.0419(13) Uani 1 1 d .
C18 C 0.2906(5) 0.1082(5) 0.0035(4) 0.0524(16) Uani 1 1 d .
H18A H 0.2707 0.0368 0.0095 0.079 Uiso 1 1 calc R
H18B H 0.3686 0.1096 0.0233 0.079 Uiso 1 1 calc R
H18C H 0.2421 0.1304 -0.0600 0.079 Uiso 1 1 calc R
C19 C 0.1533(5) 0.1838(5) 0.0288(4) 0.0461(14) Uani 1 1 d .
H19A H 0.1303 0.1125 0.0317 0.069 Uiso 1 1 calc R
H19B H 0.1073 0.2087 -0.0340 0.069 Uiso 1 1 calc R
H19C H 0.1436 0.2305 0.0670 0.069 Uiso 1 1 calc R
C20 C 0.3150(5) 0.2936(5) 0.0609(4) 0.0507(15) Uani 1 1 d .
H20A H 0.3945 0.2919 0.0849 0.076 Uiso 1 1 calc R
H20B H 0.3038 0.3401 0.0985 0.076 Uiso 1 1 calc R
H20C H 0.2720 0.3199 -0.0015 0.076 Uiso 1 1 calc R
C21 C 0.9649(14) 0.0661(10) 0.4767(9) 0.065(4) Uani 0.50 1 d P
H21A H 0.9473 0.1098 0.5125 0.078 Uiso 0.50 1 calc PR
H21B H 0.9187 0.0777 0.4104 0.078 Uiso 0.50 1 calc PR

loop_
_atom_site_aniso_label
_atom_site_aniso_U_11
_atom_site_aniso_U_22
_atom_site_aniso_U_33
_atom_site_aniso_U_23
_atom_site_aniso_U_13
_atom_site_aniso_U_12
Sb1 0.0445(2) 0.0324(2) 0.0526(2) -0.00250(17) 0.03007(19) -0.00062(16)
Cu1 0.0379(4) 0.0248(4) 0.0408(4) 0.0002(3) 0.0229(4) 0.0024(3)
Cl1 0.170(3) 0.0727(15) 0.0746(13) 0.0060(11) 0.0739(16) 0.0302(16)
F1 0.249(8) 0.103(4) 0.094(4) -0.035(4) 0.105(5) -0.017(5)
F2 0.071(3) 0.046(2) 0.094(3) 0.027(2) 0.053(2) 0.0120(19)
F3 0.071(3) 0.095(4) 0.184(6) 0.058(4) 0.078(4) 0.020(3)
F4 0.078(3) 0.0339(19) 0.112(3) 0.000(2) 0.072(3) -0.0002(18)
F5 0.079(3) 0.059(3) 0.211(6) 0.058(3) 0.096(4) 0.026(2)
F6 0.225(7) 0.058(3) 0.061(3) -0.005(2) 0.066(4) 0.013(4)
O1 0.037(2) 0.027(2) 0.054(2) -0.0025(17) 0.0282(18) -0.0020(16)
O2 0.041(2) 0.027(2) 0.050(2) -0.0024(17) 0.0265(18) -0.0023(16)
N1 0.038(2) 0.030(2) 0.043(2) -0.001(2) 0.023(2) 0.0019(19)
N2 0.039(2) 0.030(2) 0.042(2) -0.001(2) 0.025(2) -0.0017(19)
C1 0.037(3) 0.030(3) 0.042(3) 0.005(2) 0.025(2) -0.001(2)
C2 0.044(3) 0.033(3) 0.055(3) -0.010(3) 0.029(3) -0.007(3)
C3 0.044(3) 0.029(3) 0.052(3) -0.004(3) 0.028(3) 0.001(2)
C4 0.041(3) 0.031(3) 0.038(3) 0.008(2) 0.023(2) 0.001(2)
C5 0.035(3) 0.031(3) 0.041(3) 0.001(2) 0.021(2) -0.001(2)
C6 0.044(3) 0.026(3) 0.038(3) 0.002(2) 0.027(3) 0.000(2)
C7 0.044(3) 0.034(3) 0.049(3) 0.005(3) 0.028(3) 0.006(2)
C8 0.056(4) 0.066(4) 0.051(3) 0.008(3) 0.035(3) 0.015(3)
C9 0.054(4) 0.042(4) 0.056(4) 0.010(3) 0.033(3) 0.019(3)
C10 0.042(3) 0.054(4) 0.065(4) -0.004(3) 0.032(3) 0.001(3)
C11 0.043(3) 0.032(3) 0.048(3) 0.004(3) 0.029(3) 0.005(2)
C12 0.039(3) 0.029(3) 0.045(3) 0.001(2) 0.023(3) 0.009(2)
C13 0.045(3) 0.043(3) 0.038(3) 0.001(3) 0.022(3) 0.008(3)
C14 0.055(4) 0.058(4) 0.052(4) 0.009(3) 0.034(3) 0.003(3)
C15 0.073(4) 0.047(4) 0.043(3) 0.000(3) 0.027(3) 0.010(3)
C16 0.055(4) 0.050(4) 0.049(3) 0.007(3) 0.027(3) 0.011(3)
C17 0.045(3) 0.043(3) 0.038(3) 0.003(3) 0.024(3) 0.000(3)
C18 0.050(4) 0.060(4) 0.042(3) -0.008(3) 0.024(3) -0.001(3)
C19 0.045(3) 0.037(3) 0.045(3) 0.003(3) 0.020(3) 0.001(3)
C20 0.060(4) 0.041(3) 0.049(3) 0.004(3) 0.031(3) -0.005(3)
C21 0.131(13) 0.033(7) 0.061(8) 0.022(7) 0.072(9) 0.041(8)

loop_
_atom_type_symbol
_atom_type_description
_atom_type_scat_dispersion_real
_atom_type_scat_dispersion_imag
_atom_type_scat_source
C C 0.0181 0.0091 'International Tables Vol C Tables 4.2.6.8 and 6.1.1.4'
H H 0.0000 0.0000 'International Tables Vol C Tables 4.2.6.8 and 6.1.1.4'
Cl Cl 0.3639 0.7018 'International Tables Vol C Tables 4.2.6.8 and 6.1.1.4'
Cu Cu -1.9646 0.5888 'International Tables Vol C Tables 4.2.6.8 and 6.1.1.4'
F F 0.0727 0.0534 'International Tables Vol C Tables 4.2.6.8 and 6.1.1.4'
N N 0.0311 0.0180 'International Tables Vol C Tables 4.2.6.8 and 6.1.1.4'
O O 0.0492 0.0322 'International Tables Vol C Tables 4.2.6.8 and 6.1.1.4'
Sb Sb -0.0562 5.8946 'International Tables Vol C Tables 4.2.6.8 and 6.1.1.4'

loop_
_geom_angle_atom_site_label_1
_geom_angle_atom_site_label_2
_geom_angle_atom_site_label_3
_geom_angle
_geom_angle_site_symmetry_1
F3 Sb1 F6 90.8(3) .
F3 Sb1 F1 93.1(4) .
F6 Sb1 F1 175.9(3) .
F3 Sb1 F2 90.95(19) .
F6 Sb1 F2 90.8(2) .
F1 Sb1 F2 90.1(3) .
F3 Sb1 F5 178.6(2) .
F6 Sb1 F5 90.1(3) .
F1 Sb1 F5 86.0(3) .
F2 Sb1 F5 87.99(17) .
F3 Sb1 F4 92.87(19) .
F6 Sb1 F4 89.9(2) .
F1 Sb1 F4 89.0(2) .
F2 Sb1 F4 176.11(16) .
F5 Sb1 F4 88.18(17) .
O1 Cu1 O2 83.62(14) .
O1 Cu1 N1 102.23(17) .
O2 Cu1 N1 143.49(18) .
O1 Cu1 N2 146.33(17) .
O2 Cu1 N2 106.29(17) .
N1 Cu1 N2 88.77(18) .
C1 O1 Cu1 111.6(3) .
C6 O2 Cu1 110.9(3) .
C12 N1 C13 115.2(4) .
C12 N1 Cu1 105.0(3) .
C13 N1 Cu1 116.3(3) .
C12 N1 H1N 107.4 .
C13 N1 H1N 104.7 .
Cu1 N1 H1N 107.8 .
C11 N2 C17 115.3(4) .
C11 N2 Cu1 104.5(3) .
C17 N2 Cu1 115.9(3) .
C11 N2 H2N 110.1 .
C17 N2 H2N 103.0 .
Cu1 N2 H2N 108.0 .
O1 C1 C2 124.7(5) .
O1 C1 C6 116.7(5) .
C2 C1 C6 118.6(5) .
C3 C2 C1 119.3(5) .
C3 C2 H2A 120.3 .
C1 C2 H2A 120.3 .
C2 C3 C4 122.5(5) .
C2 C3 H3A 118.7 .
C4 C3 H3A 118.7 .
C5 C4 C3 118.5(5) .
C5 C4 C7 124.6(5) .
C3 C4 C7 116.8(5) .
C4 C5 C6 120.7(5) .
C4 C5 H5A 119.7 .
C6 C5 H5A 119.7 .
O2 C6 C5 123.9(5) .
O2 C6 C1 116.1(5) .
C5 C6 C1 119.9(5) .
C8 C7 C4 110.1(5) .
C8 C7 C9 110.4(5) .
C4 C7 C9 110.1(5) .
C8 C7 C10 109.5(5) .
C4 C7 C10 110.2(5) .
C9 C7 C10 106.5(5) .
C7 C8 H8A 109.5 .
C7 C8 H8B 109.5 .
H8A C8 H8B 109.5 .
C7 C8 H8C 109.5 .
H8A C8 H8C 109.5 .
H8B C8 H8C 109.5 .
C7 C9 H9A 109.5 .
C7 C9 H9B 109.5 .
H9A C9 H9B 109.5 .
C7 C9 H9C 109.5 .
H9A C9 H9C 109.5 .
H9B C9 H9C 109.5 .
C7 C10 H10A 109.5 .
C7 C10 H10B 109.5 .
H10A C10 H10B 109.5 .
C7 C10 H10C 109.5 .
H10A C10 H10C 109.5 .
H10B C10 H10C 109.5 .
N2 C11 C12 108.5(4) .
N2 C11 H11A 110.0 .
C12 C11 H11A 110.0 .
N2 C11 H11B 110.0 .
C12 C11 H11B 110.0 .
H11A C11 H11B 108.4 .
N1 C12 C11 108.5(4) .
N1 C12 H12A 110.0 .
C11 C12 H12A 110.0 .
N1 C12 H12B 110.0 .
C11 C12 H12B 110.0 .
H12A C12 H12B 108.4 .
N1 C13 C14 108.6(5) .
N1 C13 C15 106.9(5) .
C14 C13 C15 110.5(5) .
N1 C13 C16 110.4(5) .
C14 C13 C16 110.9(5) .
C15 C13 C16 109.4(5) .
C13 C14 H14A 109.5 .
C13 C14 H14B 109.5 .
H14A C14 H14B 109.5 .
C13 C14 H14C 109.5 .
H14A C14 H14C 109.5 .
H14B C14 H14C 109.5 .
C13 C15 H15A 109.5 .
C13 C15 H15B 109.5 .
H15A C15 H15B 109.5 .
C13 C15 H15C 109.5 .
H15A C15 H15C 109.5 .
H15B C15 H15C 109.5 .
C13 C16 H16A 109.5 .
C13 C16 H16B 109.5 .
H16A C16 H16B 109.5 .
C13 C16 H16C 109.5 .
H16A C16 H16C 109.5 .
H16B C16 H16C 109.5 .
N2 C17 C19 106.1(4) .
N2 C17 C20 108.4(5) .
C19 C17 C20 110.8(5) .
N2 C17 C18 111.2(5) .
C19 C17 C18 109.2(5) .
C20 C17 C18 111.0(5) .
C17 C18 H18A 109.5 .
C17 C18 H18B 109.5 .
H18A C18 H18B 109.5 .
C17 C18 H18C 109.5 .
H18A C18 H18C 109.5 .
H18B C18 H18C 109.5 .
C17 C19 H19A 109.5 .
C17 C19 H19B 109.5 .
H19A C19 H19B 109.5 .
C17 C19 H19C 109.5 .
H19A C19 H19C 109.5 .
H19B C19 H19C 109.5 .
C17 C20 H20A 109.5 .
C17 C20 H20B 109.5 .
H20A C20 H20B 109.5 .
C17 C20 H20C 109.5 .
H20A C20 H20C 109.5 .
H20B C20 H20C 109.5 .
C21 C21 H21A 119.1 3_756
Cl1 C21 H21A 119.1 3_756
C21 C21 H21B 119.1 3_756
Cl1 C21 H21B 119.1 3_756
H21A C21 H21B 116.7 .

loop_
_geom_bond_atom_site_label_1
_geom_bond_atom_site_label_2
_geom_bond_distance
_geom_bond_site_symmetry_2
Sb1 F3 1.817(5) .
Sb1 F6 1.824(4) .
Sb1 F1 1.832(5) .
Sb1 F2 1.858(4) .
Sb1 F5 1.865(4) .
Sb1 F4 1.886(4) .
Cu1 O1 1.944(4) .
Cu1 O2 1.963(4) .
Cu1 N1 1.988(4) .
Cu1 N2 1.993(4) .
Cl1 C21 2.006(15) 3_756
O1 C1 1.286(6) .
O2 C6 1.303(6) .
N1 C12 1.497(7) .
N1 C13 1.518(7) .
N1 H1N 0.8187 .
N2 C11 1.482(7) .
N2 C17 1.519(7) .
N2 H2N 0.8803 .
C1 C2 1.410(8) .
C1 C6 1.443(7) .
C2 C3 1.359(8) .
C2 H2A 0.9500 .
C3 C4 1.450(8) .
C3 H3A 0.9500 .
C4 C5 1.356(7) .
C4 C7 1.537(7) .
C5 C6 1.414(7) .
C5 H5A 0.9500 .
C7 C8 1.516(8) .
C7 C9 1.539(8) .
C7 C10 1.543(8) .
C8 H8A 0.9800 .
C8 H8B 0.9800 .
C8 H8C 0.9800 .
C9 H9A 0.9800 .
C9 H9B 0.9800 .
C9 H9C 0.9800 .
C10 H10A 0.9800 .
C10 H10B 0.9800 .
C10 H10C 0.9800 .
C11 C12 1.503(7) .
C11 H11A 0.9900 .
C11 H11B 0.9900 .
C12 H12A 0.9900 .
C12 H12B 0.9900 .
C13 C14 1.519(9) .
C13 C15 1.522(9) .
C13 C16 1.539(8) .
C14 H14A 0.9800 .
C14 H14B 0.9800 .
C14 H14C 0.9800 .
C15 H15A 0.9800 .
C15 H15B 0.9800 .
C15 H15C 0.9800 .
C16 H16A 0.9800 .
C16 H16B 0.9800 .
C16 H16C 0.9800 .
C17 C19 1.525(8) .
C17 C20 1.527(8) .
C17 C18 1.530(8) .
C18 H18A 0.9800 .
C18 H18B 0.9800 .
C18 H18C 0.9800 .
C19 H19A 0.9800 .
C19 H19B 0.9800 .
C19 H19C 0.9800 .
C20 H20A 0.9800 .
C20 H20B 0.9800 .
C20 H20C 0.9800 .
C21 C21 1.90(2) 3_756
C21 Cl1 2.006(15) 3_756
C21 H21A 0.9900 .
C21 H21B 0.9900 .

loop_
_geom_torsion_atom_site_label_1
_geom_torsion_atom_site_label_2
_geom_torsion_atom_site_label_3
_geom_torsion_atom_site_label_4
_geom_torsion
O2 Cu1 O1 C1 6.0(3)
N1 Cu1 O1 C1 -137.4(3)
N2 Cu1 O1 C1 116.0(4)
O1 Cu1 O2 C6 0.0(3)
N1 Cu1 O2 C6 102.0(4)
N2 Cu1 O2 C6 -147.1(3)
O1 Cu1 N1 C12 -160.0(3)
O2 Cu1 N1 C12 104.2(4)
N2 Cu1 N1 C12 -12.1(3)
O1 Cu1 N1 C13 71.4(4)
O2 Cu1 N1 C13 -24.4(5)
N2 Cu1 N1 C13 -140.7(4)
O1 Cu1 N2 C11 93.8(4)
O2 Cu1 N2 C11 -162.9(3)
N1 Cu1 N2 C11 -16.7(3)
O1 Cu1 N2 C17 -34.2(5)
O2 Cu1 N2 C17 69.1(4)
N1 Cu1 N2 C17 -144.6(4)
Cu1 O1 C1 C2 170.7(4)
Cu1 O1 C1 C6 -10.7(6)
O1 C1 C2 C3 172.7(5)
C6 C1 C2 C3 -5.8(8)
C1 C2 C3 C4 1.6(9)
C2 C3 C4 C5 0.7(8)
C2 C3 C4 C7 179.2(5)
C3 C4 C5 C6 1.4(8)
C7 C4 C5 C6 -177.0(5)
Cu1 O2 C6 C5 176.6(4)
Cu1 O2 C6 C1 -5.6(5)
C4 C5 C6 O2 172.1(5)
C4 C5 C6 C1 -5.6(8)
O1 C1 C6 O2 11.3(7)
C2 C1 C6 O2 -170.0(5)
O1 C1 C6 C5 -170.8(5)
C2 C1 C6 C5 7.8(8)
C5 C4 C7 C8 114.4(6)
C3 C4 C7 C8 -63.9(7)
C5 C4 C7 C9 -123.7(6)
C3 C4 C7 C9 57.9(6)
C5 C4 C7 C10 -6.5(7)
C3 C4 C7 C10 175.1(5)
C17 N2 C11 C12 170.8(4)
Cu1 N2 C11 C12 42.5(5)
C13 N1 C12 C11 167.9(5)
Cu1 N1 C12 C11 38.7(5)
N2 C11 C12 N1 -56.0(6)
C12 N1 C13 C14 -77.5(6)
Cu1 N1 C13 C14 46.0(6)
C12 N1 C13 C15 163.2(5)
Cu1 N1 C13 C15 -73.3(5)
C12 N1 C13 C16 44.4(7)
Cu1 N1 C13 C16 167.8(4)
C11 N2 C17 C19 161.7(5)
Cu1 N2 C17 C19 -75.9(5)
C11 N2 C17 C20 -79.2(6)
Cu1 N2 C17 C20 43.2(5)
C11 N2 C17 C18 43.1(6)
Cu1 N2 C17 C18 165.5(4)
